data_4347901
loop_
_publ_author_name
'Pachfule, Pradip'
'Garai, Bikash'
'Banerjee, Rahul'

_publ_contact_author
;

Dr. Rahul Banerjee

Scientist
Physical/Materials Chemistry Division  
National Chemical Laboratory
Dr. Homi Bhaba Road
Pune 411008, India


;
_publ_section_title
;
 Functionalization and Isoreticulation in a Series of Metal-Organic
 Frameworks Derived from Pyridinecarboxylates.
;
_journal_issue 15
_journal_name_full 'Inorganic chemistry'
_journal_page_first 7200
_journal_page_last 7205
_journal_paper_doi 10.1021/acs.inorgchem.6b00758
_journal_volume 55
_journal_year 2016
_chemical_formula_moiety 'C16 H12 Mn N2 O4, C3 H7 N O'
_chemical_formula_sum 'C19 H19 Mn N3 O5'
_chemical_formula_weight 424.31
_space_group_IT_number 14
_space_group_name_Hall '-P 2ybc'
_space_group_name_H-M_alt 'P 1 21/c 1'
_symmetry_cell_setting monoclinic
_symmetry_space_group_name_H-M 'P 1 21/c 1'
_atom_sites_solution_hydrogens geom
_atom_sites_solution_primary direct
_atom_sites_solution_secondary difmap
_audit_creation_method SHELXL-97
_cell_angle_alpha 90.00
_cell_angle_beta 90.645(2)
_cell_angle_gamma 90.00
_cell_formula_units_Z 4
_cell_length_a 10.0269(2)
_cell_length_b 16.4397(3)
_cell_length_c 12.7548(2)
_cell_measurement_reflns_used 5630
_cell_measurement_temperature 293(2)
_cell_measurement_theta_max 26.05
_cell_measurement_theta_min 2.95
_cell_volume 2102.36(7)
_computing_cell_refinement 'Bruker SMART'
_computing_data_collection 'Bruker SMART'
_computing_data_reduction 'Bruker SAINT'
_computing_molecular_graphics 'Bruker SHELXTL'
_computing_publication_material 'Bruker SHELXTL'
_computing_structure_refinement 'Bruker SHELXTL'
_computing_structure_solution 'Bruker SHELXTL'
_diffrn_ambient_temperature 293(2)
_diffrn_measured_fraction_theta_full 0.982
_diffrn_measured_fraction_theta_max 0.982
_diffrn_measurement_device_type 'CCD area detector'
_diffrn_measurement_method 'phi and omega scans'
_diffrn_radiation_monochromator graphite
_diffrn_radiation_source 'fine-focus sealed tube'
_diffrn_radiation_type MoK\a
_diffrn_radiation_wavelength 0.71073
_diffrn_reflns_av_R_equivalents 0.0202
_diffrn_reflns_av_sigmaI/netI 0.0357
_diffrn_reflns_limit_h_max 7
_diffrn_reflns_limit_h_min -13
_diffrn_reflns_limit_k_max 22
_diffrn_reflns_limit_k_min -20
_diffrn_reflns_limit_l_max 9
_diffrn_reflns_limit_l_min -17
_diffrn_reflns_number 6725
_diffrn_reflns_theta_full 26.05
_diffrn_reflns_theta_max 26.05
_diffrn_reflns_theta_min 2.95
_exptl_absorpt_coefficient_mu 0.661
_exptl_absorpt_correction_T_max 0.8787
_exptl_absorpt_correction_T_min 0.7076
_exptl_absorpt_correction_type multi-scan
_exptl_absorpt_process_details 'Blessing, Acta Cryst. (1995) A51 33-58'
_exptl_crystal_colour Colorless
_exptl_crystal_density_diffrn 1.341
_exptl_crystal_density_method 'not measured'
_exptl_crystal_description Cubic
_exptl_crystal_F_000 1006
_exptl_crystal_size_max 0.35
_exptl_crystal_size_mid 0.32
_exptl_crystal_size_min 0.28
_refine_diff_density_max 2.500
_refine_diff_density_min -0.365
_refine_diff_density_rms 0.145
_refine_ls_extinction_method none
_refine_ls_goodness_of_fit_ref 1.048
_refine_ls_hydrogen_treatment constr
_refine_ls_matrix_type full
_refine_ls_number_parameters 255
_refine_ls_number_reflns 4006
_refine_ls_number_restraints 0
_refine_ls_restrained_S_all 1.048
_refine_ls_R_factor_all 0.0760
_refine_ls_R_factor_gt 0.0639
_refine_ls_shift/su_max 0.016
_refine_ls_shift/su_mean 0.001
_refine_ls_structure_factor_coef Fsqd
_refine_ls_weighting_details 'calc w=1/[\s^2^(Fo^2^)+(0.1401P)^2^+4.9724P] where P=(Fo^2^+2Fc^2^)/3'
_refine_ls_weighting_scheme calc
_refine_ls_wR_factor_gt 0.2302
_refine_ls_wR_factor_ref 0.2443
_reflns_number_gt 3120
_reflns_number_total 4006
_reflns_threshold_expression >2sigma(I)
_cod_data_source_file ic6b00758_si_002.cif
_cod_data_source_block Mn-PAA-1
_cod_depositor_comments
;
The following automatic conversions were performed:

data item '_symmetry_cell_setting' value 'Monoclinic' was changed to
'monoclinic' in accordance with the
/home/saulius/struct/COD-crude-data/automatic-downloads/DataCite-retrospective/ACS/depositions/lib/dictionaries/cif_core.dic
dictionary named 'cif_core.dic' version 2.4.2 last updated on
2011-04-26.

Automatic conversion script
Id: cif_fix_values 6909 2019-04-08 15:41:33Z antanas 
;
_cod_original_cell_volume 2102.35(7)
_cod_original_sg_symbol_H-M P21/c
_cod_database_code 4347901

loop_
_symmetry_equiv_pos_as_xyz
'x, y, z'
'-x, y+1/2, -z+1/2'
'-x, -y, -z'
'x, -y-1/2, z-1/2'

loop_
_atom_site_label
_atom_site_type_symbol
_atom_site_fract_x
_atom_site_fract_y
_atom_site_fract_z
_atom_site_U_iso_or_equiv
_atom_site_adp_type
_atom_site_occupancy
_atom_site_symmetry_multiplicity
_atom_site_calc_flag
_atom_site_refinement_flags
Mn1 Mn 0.75160(5) 0.00013(3) 0.49823(4) 0.0129(2) Uani 1 1 d .
C1 C 0.7605(4) -0.1940(2) 0.4516(3) 0.0237(8) Uani 1 1 d .
H1 H 0.7270 -0.1970 0.5192 0.028 Uiso 1 1 calc R
C2 C 0.5888(4) 0.1341(2) 0.6193(3) 0.0217(8) Uani 1 1 d .
H2 H 0.5196 0.0988 0.6015 0.026 Uiso 1 1 calc R
C3 C 0.5605(4) 0.2005(2) 0.6804(3) 0.0237(8) Uani 1 1 d .
H3 H 0.4741 0.2090 0.7036 0.028 Uiso 1 1 calc R
O4 O 0.6208(3) -0.06698(16) 0.5976(2) 0.0216(6) Uani 1 1 d .
O5 O 0.5916(3) 0.02785(15) 0.3883(2) 0.0189(6) Uani 1 1 d .
C6 C 0.7831(4) -0.2657(2) 0.3980(3) 0.0246(9) Uani 1 1 d .
H6 H 0.7647 -0.3153 0.4296 0.030 Uiso 1 1 calc R
O7 O 0.9132(3) -0.01831(16) 0.6097(2) 0.0197(6) Uani 1 1 d .
C8 C 0.8644(4) -0.3398(2) 0.2403(3) 0.0216(8) Uani 1 1 d .
H8 H 0.8153 -0.3860 0.2565 0.026 Uiso 1 1 calc R
O9 O 0.8803(3) 0.06881(16) 0.3986(2) 0.0222(6) Uani 1 1 d .
C10 C 0.9568(4) -0.3465(2) 0.1683(3) 0.0201(8) Uani 1 1 d .
H10 H 0.9990 -0.2994 0.1454 0.024 Uiso 1 1 calc R
C11 C 0.5204(4) 0.3489(2) 0.8091(3) 0.0249(9) Uani 1 1 d .
H11 H 0.4480 0.3151 0.7951 0.030 Uiso 1 1 calc R
C12 C 0.7872(4) 0.2387(2) 0.6694(4) 0.0305(10) Uani 1 1 d .
H12 H 0.8576 0.2739 0.6843 0.037 Uiso 1 1 calc R
C13 C 0.8082(4) 0.1699(2) 0.6093(3) 0.0285(9) Uani 1 1 d .
H13 H 0.8938 0.1597 0.5853 0.034 Uiso 1 1 calc R
C14 C 0.8550(5) -0.1873(2) 0.2547(3) 0.0299(10) Uani 1 1 d .
H14 H 0.8866 -0.1824 0.1867 0.036 Uiso 1 1 calc R
C15 C 0.8331(4) -0.2638(2) 0.2974(3) 0.0212(8) Uani 1 1 d .
N16 N 0.7846(3) -0.12041(18) 0.4109(3) 0.0206(7) Uani 1 1 d .
C17 C 0.8299(5) -0.1188(2) 0.3129(3) 0.0299(10) Uani 1 1 d .
H17 H 0.8454 -0.0684 0.2823 0.036 Uiso 1 1 calc R
N18 N 0.7119(3) 0.11752(18) 0.5842(3) 0.0190(7) Uani 1 1 d .
C19 C 0.6608(4) 0.2551(2) 0.7074(3) 0.0212(8) Uani 1 1 d .
C21 C 0.6375(4) 0.3277(2) 0.7717(3) 0.0227(8) Uani 1 1 d .
H21 H 0.7102 0.3610 0.7871 0.027 Uiso 1 1 calc R
N22 N 0.5500(6) 0.0773(3) 0.9029(3) 0.0562(13) Uani 1 1 d .
O24 O 0.3288(7) 0.0915(4) 0.9252(4) 0.099(2) Uani 1 1 d .
C25 C 0.4232(8) 0.0607(5) 0.8833(5) 0.0665(18) Uani 1 1 d .
H25 H 0.4053 0.0215 0.8324 0.080 Uiso 1 1 calc R
C26 C 0.6585(8) 0.0344(5) 0.8511(5) 0.071(2) Uani 1 1 d .
H26A H 0.6221 -0.0056 0.8040 0.107 Uiso 1 1 calc R
H26B H 0.7136 0.0079 0.9029 0.107 Uiso 1 1 calc R
H26C H 0.7112 0.0725 0.8125 0.107 Uiso 1 1 calc R
C27 C 0.5873(11) 0.1377(5) 0.9808(6) 0.093(3) Uani 1 1 d .
H27A H 0.5124 0.1723 0.9943 0.140 Uiso 1 1 calc R
H27B H 0.6599 0.1698 0.9551 0.140 Uiso 1 1 calc R
H27C H 0.6142 0.1109 1.0444 0.140 Uiso 1 1 calc R
C4 C 1.0025(4) 0.0736(2) 0.3785(3) 0.0163(8) Uani 1 1 d .
C5 C 0.4968(4) 0.0762(2) 0.3728(3) 0.0166(8) Uani 1 1 d .

loop_
_atom_site_aniso_label
_atom_site_aniso_U_11
_atom_site_aniso_U_22
_atom_site_aniso_U_33
_atom_site_aniso_U_23
_atom_site_aniso_U_13
_atom_site_aniso_U_12
Mn1 0.0120(4) 0.0102(4) 0.0167(4) 0.00013(18) 0.0035(3) 0.00071(18)
C1 0.0261(19) 0.0206(17) 0.0244(18) -0.0021(15) 0.0056(18) 0.0028(15)
C2 0.0184(17) 0.0178(16) 0.0291(19) -0.0064(15) 0.0041(17) -0.0005(15)
C3 0.0158(16) 0.0218(17) 0.034(2) -0.0074(16) 0.0039(17) 0.0016(15)
O4 0.0173(13) 0.0205(13) 0.0272(14) 0.0055(11) 0.0063(13) 0.0003(11)
O5 0.0151(12) 0.0165(12) 0.0250(13) 0.0042(11) -0.0005(12) 0.0005(11)
C6 0.0257(19) 0.0167(16) 0.032(2) -0.0013(15) 0.0066(19) 0.0017(15)
O7 0.0159(12) 0.0193(12) 0.0241(14) 0.0044(11) 0.0012(12) 0.0008(11)
C8 0.0184(17) 0.0180(16) 0.0286(19) -0.0047(15) 0.0014(17) 0.0015(14)
O9 0.0141(12) 0.0235(13) 0.0291(14) 0.0088(11) 0.0071(13) 0.0007(11)
C10 0.0183(17) 0.0165(16) 0.0255(18) -0.0045(14) 0.0044(17) 0.0008(14)
C11 0.0182(17) 0.0222(18) 0.034(2) -0.0096(16) 0.0023(18) -0.0034(15)
C12 0.0169(17) 0.030(2) 0.045(2) -0.0195(19) 0.0030(19) -0.0041(16)
C13 0.0178(18) 0.029(2) 0.039(2) -0.0152(18) 0.0066(19) 0.0001(16)
C14 0.041(2) 0.0256(19) 0.0236(19) -0.0027(16) 0.012(2) 0.0056(18)
C15 0.0177(17) 0.0183(17) 0.0276(19) -0.0063(15) -0.0003(17) 0.0040(14)
N16 0.0207(16) 0.0163(14) 0.0248(16) -0.0034(12) 0.0025(15) 0.0050(13)
C17 0.044(2) 0.0172(17) 0.029(2) 0.0000(15) 0.008(2) 0.0056(18)
N18 0.0179(15) 0.0151(14) 0.0241(15) -0.0058(12) 0.0019(14) 0.0016(12)
C19 0.0155(17) 0.0213(17) 0.0270(19) -0.0081(15) 0.0013(17) 0.0023(15)
C21 0.0200(18) 0.0198(17) 0.0282(19) -0.0090(15) 0.0009(17) -0.0016(15)
N22 0.080(4) 0.054(3) 0.034(2) -0.006(2) 0.000(3) 0.014(3)
O24 0.098(4) 0.139(5) 0.061(3) -0.010(3) 0.001(3) 0.045(4)
C25 0.072(5) 0.078(4) 0.050(3) -0.012(3) -0.006(4) 0.016(4)
C26 0.083(5) 0.084(5) 0.047(3) -0.005(3) -0.006(4) 0.020(4)
C27 0.138(8) 0.069(5) 0.072(5) -0.028(4) -0.011(5) 0.005(5)
C4 0.0159(16) 0.0162(15) 0.0167(16) 0.0037(13) -0.0002(16) -0.0009(14)
C5 0.0165(16) 0.0167(16) 0.0165(16) 0.0013(13) 0.0024(16) -0.0021(14)

loop_
_atom_type_symbol
_atom_type_description
_atom_type_scat_dispersion_real
_atom_type_scat_dispersion_imag
_atom_type_scat_source
C C 0.0033 0.0016 'International Tables Vol C Tables 4.2.6.8 and 6.1.1.4'
H H 0.0000 0.0000 'International Tables Vol C Tables 4.2.6.8 and 6.1.1.4'
O O 0.0106 0.0060 'International Tables Vol C Tables 4.2.6.8 and 6.1.1.4'
Mn Mn 0.3368 0.7283 'International Tables Vol C Tables 4.2.6.8 and 6.1.1.4'
N N 0.0061 0.0033 'International Tables Vol C Tables 4.2.6.8 and 6.1.1.4'

loop_
_geom_angle_atom_site_label_1
_geom_angle_atom_site_label_2
_geom_angle_atom_site_label_3
_geom_angle
_geom_angle_site_symmetry_1
_geom_angle_site_symmetry_3
O4 Mn1 O9 179.11(9) . .
O4 Mn1 O7 89.88(10) . .
O9 Mn1 O7 90.69(10) . .
O4 Mn1 O5 92.15(10) . .
O9 Mn1 O5 87.23(10) . .
O7 Mn1 O5 175.91(8) . .
O4 Mn1 N18 92.31(11) . .
O9 Mn1 N18 87.05(12) . .
O7 Mn1 N18 86.31(11) . .
O5 Mn1 N18 90.07(10) . .
O4 Mn1 N16 86.28(12) . .
O9 Mn1 N16 94.35(12) . .
O7 Mn1 N16 94.97(11) . .
O5 Mn1 N16 88.70(10) . .
N18 Mn1 N16 178.09(11) . .
N16 C1 C6 123.2(4) . .
N16 C1 H1 118.4 . .
C6 C1 H1 118.4 . .
N18 C2 C3 123.1(3) . .
N18 C2 H2 118.5 . .
C3 C2 H2 118.5 . .
C2 C3 C19 120.1(4) . .
C2 C3 H3 120.0 . .
C19 C3 H3 120.0 . .
C5 O4 Mn1 145.7(2) 3_656 .
C5 O5 Mn1 142.2(2) . .
C1 C6 C15 120.2(4) . .
C1 C6 H6 119.9 . .
C15 C6 H6 119.9 . .
C4 O7 Mn1 133.0(2) 3_756 .
C10 C8 C15 124.6(4) . .
C10 C8 H8 117.7 . .
C15 C8 H8 117.7 . .
C4 O9 Mn1 138.4(2) . .
C8 C10 C4 123.2(4) . 2_745
C8 C10 H10 118.4 . .
C4 C10 H10 118.4 2_745 .
C21 C11 C5 124.1(3) . 4_566
C21 C11 H11 118.0 . .
C5 C11 H11 118.0 4_566 .
C13 C12 C19 119.8(3) . .
C13 C12 H12 120.1 . .
C19 C12 H12 120.1 . .
N18 C13 C12 123.2(4) . .
N18 C13 H13 118.4 . .
C12 C13 H13 118.4 . .
C17 C14 C15 119.9(4) . .
C17 C14 H14 120.0 . .
C15 C14 H14 120.0 . .
C6 C15 C14 116.4(3) . .
C6 C15 C8 121.2(4) . .
C14 C15 C8 122.3(4) . .
C17 N16 C1 116.4(3) . .
C17 N16 Mn1 119.3(2) . .
C1 N16 Mn1 124.3(3) . .
N16 C17 C14 123.8(4) . .
N16 C17 H17 118.1 . .
C14 C17 H17 118.1 . .
C13 N18 C2 117.1(3) . .
C13 N18 Mn1 122.6(3) . .
C2 N18 Mn1 120.1(2) . .
C3 C19 C12 116.7(3) . .
C3 C19 C21 123.0(4) . .
C12 C19 C21 120.3(3) . .
C11 C21 C19 124.3(3) . .
C11 C21 H21 117.8 . .
C19 C21 H21 117.8 . .
C25 N22 C27 120.8(7) . .
C25 N22 C26 122.3(6) . .
C27 N22 C26 116.9(7) . .
O24 C25 N22 126.0(7) . .
O24 C25 H25 117.0 . .
N22 C25 H25 117.0 . .
N22 C26 H26A 109.5 . .
N22 C26 H26B 109.5 . .
H26A C26 H26B 109.5 . .
N22 C26 H26C 109.5 . .
H26A C26 H26C 109.5 . .
H26B C26 H26C 109.5 . .
N22 C27 H27A 109.5 . .
N22 C27 H27B 109.5 . .
H27A C27 H27B 109.5 . .
N22 C27 H27C 109.5 . .
H27A C27 H27C 109.5 . .
H27B C27 H27C 109.5 . .
O7 C4 O9 126.1(3) 3_756 .
O7 C4 C10 119.9(3) 3_756 2_755
O9 C4 C10 113.9(3) . 2_755
O5 C5 O4 126.3(3) . 3_656
O5 C5 C11 118.9(3) . 4_565
O4 C5 C11 114.7(3) 3_656 4_565

loop_
_geom_bond_atom_site_label_1
_geom_bond_atom_site_label_2
_geom_bond_distance
_geom_bond_site_symmetry_2
Mn1 O4 2.140(3) .
Mn1 O9 2.143(3) .
Mn1 O7 2.165(2) .
Mn1 O5 2.168(2) .
Mn1 N18 2.257(3) .
Mn1 N16 2.299(3) .
C1 N16 1.339(5) .
C1 C6 1.382(5) .
C1 H1 0.9300 .
C2 N18 1.345(5) .
C2 C3 1.373(5) .
C2 H2 0.9300 .
C3 C19 1.388(5) .
C3 H3 0.9300 .
O4 C5 1.252(4) 3_656
O5 C5 1.252(4) .
C6 C15 1.382(6) .
C6 H6 0.9300 .
O7 C4 1.249(4) 3_756
C8 C10 1.316(6) .
C8 C15 1.482(5) .
C8 H8 0.9300 .
O9 C4 1.257(4) .
C10 C4 1.502(5) 2_745
C10 H10 0.9300 .
C11 C21 1.320(6) .
C11 C5 1.496(5) 4_566
C11 H11 0.9300 .
C12 C13 1.385(5) .
C12 C19 1.388(6) .
C12 H12 0.9300 .
C13 N18 1.330(5) .
C13 H13 0.9300 .
C14 C17 1.373(6) .
C14 C15 1.389(6) .
C14 H14 0.9300 .
N16 C17 1.335(5) .
C17 H17 0.9300 .
C19 C21 1.469(5) .
C21 H21 0.9300 .
N22 C25 1.321(9) .
N22 C27 1.450(8) .
N22 C26 1.461(9) .
O24 C25 1.205(8) .
C25 H25 0.9300 .
C26 H26A 0.9600 .
C26 H26B 0.9600 .
C26 H26C 0.9600 .
C27 H27A 0.9600 .
C27 H27B 0.9600 .
C27 H27C 0.9600 .
C4 O7 1.249(4) 3_756
C4 C10 1.502(5) 2_755
C5 O4 1.252(4) 3_656
C5 C11 1.496(5) 4_565
